data_1563605
loop_
_publ_author_name
'Heinl, Veronika'
'Seitz, Andreas'
'Balazs, Gabor'
'Seidl, Michael'
'Scheer, Manfred'

_publ_section_title
;
 Transfer of Polyantimony Units
;
_journal_name_full 'Chemical Science'
_journal_paper_doi 10.1039/D1SC02498A
_journal_year 2021
_chemical_formula_moiety 'C26 H42 Sb6 Zr2'
_chemical_formula_sum 'C26 H42 Sb6 Zr2'
_chemical_formula_weight 1267.53
_space_group_crystal_system triclinic
_space_group_IT_number 2
_space_group_name_Hall '-P 1'
_space_group_name_H-M_alt 'P -1'
_atom_sites_solution_hydrogens geom
_atom_sites_solution_primary iterative
_audit_creation_date 2020-04-15
_audit_creation_method
;
Olex2 1.3-alpha
(compiled 2019.07.11 svn.r3635 for OlexSys, GUI svn.r5848)
;
_audit_update_record
;
2021-04-23 deposited with the CCDC.	2021-06-17 downloaded from the CCDC.
;
_cell_angle_alpha 105.899(7)
_cell_angle_beta 96.387(6)
_cell_angle_gamma 109.955(8)
_cell_formula_units_Z 1
_cell_length_a 7.7940(6)
_cell_length_b 10.9301(11)
_cell_length_c 11.6145(7)
_cell_measurement_reflns_used 4042
_cell_measurement_temperature 123.01(10)
_cell_measurement_theta_max 73.3610
_cell_measurement_theta_min 4.5400
_cell_volume 871.21(14)
_computing_cell_refinement 'CrysAlisPro 1.171.38.43 (Rigaku OD, 2015)'
_computing_data_collection 'CrysAlisPro 1.171.38.43 (Rigaku OD, 2015)'
_computing_data_reduction 'CrysAlisPro 1.171.38.43 (Rigaku OD, 2015)'
_computing_molecular_graphics 'Olex2 1.3-alpha (Dolomanov et al., 2009)'
_computing_publication_material 'Olex2 1.3-alpha (Dolomanov et al., 2009)'
_computing_structure_refinement 'olex2.refine 1.3-alpha (Bourhis et al., 2015)'
_computing_structure_solution 'olex2.solve 1.3-alpha (Bourhis et al., 2015)'
_diffrn_ambient_environment N~2~
_diffrn_ambient_temperature 123.01(10)
_diffrn_detector 'CCD plate'
_diffrn_detector_area_resol_mean 4.2047
_diffrn_detector_type TitanS2
_diffrn_measured_fraction_theta_full 0.990
_diffrn_measured_fraction_theta_max 0.990
_diffrn_measurement_details
;
List of Runs (angles in degrees, time in seconds):

  # Type    Start    End  Width  t~exp~   \w     \q     \k     \f   Frames
#--------------------------------------------------------------------------
  1  \w     18.00 114.00   1.00    5.00    --   43.98  57.00 150.00   96
  2  \w    -20.00  83.00   1.00    5.00    --   43.98 -99.00 -90.00  103
  3  \w    -26.00  70.00   1.00    5.00    --   43.98 -57.00   0.00   96
  4  \w     31.00 131.00   1.00   20.00    --  104.50 -30.00-180.00  100
  5  \w     31.00 131.00   1.00   20.00    --  104.50 -30.00 -30.00  100
  6  \w     21.00 109.00   1.00   20.00    --  104.50 -94.00-120.00   88
  7  \w     78.00 178.00   1.00   20.00    --  104.50  30.00 150.00  100
  8  \w     21.00 109.00   1.00   20.00    --  104.50 -94.00 150.00   88
  9  \w     31.00 131.00   1.00   20.00    --  104.50 -30.00  90.00  100
 10  \w     30.00 136.00   1.00   20.00    --  104.50 -77.00 -30.00  106
 11  \w     18.00 114.00   1.00    5.00    --   43.98  57.00  60.00   96
 12  \w     18.00 106.00   1.00    5.00    --   43.98  57.00-120.00   88
 13  \w     18.00 114.00   1.00    5.00    --   43.98  57.00 -30.00   96
;
_diffrn_measurement_device 'four-circle diffractometer'
_diffrn_measurement_device_type 'GV1000, TitanS2'
_diffrn_measurement_method '\w scans'
_diffrn_orient_matrix_type 'CrysAlisPro convention (1999,Acta A55,543-557)'
_diffrn_orient_matrix_UB_11 -0.0528989000
_diffrn_orient_matrix_UB_12 0.0290410000
_diffrn_orient_matrix_UB_13 -0.1186786000
_diffrn_orient_matrix_UB_21 0.0003420000
_diffrn_orient_matrix_UB_22 0.1393978000
_diffrn_orient_matrix_UB_23 0.0771761000
_diffrn_orient_matrix_UB_31 0.2093139000
_diffrn_orient_matrix_UB_32 0.0709333000
_diffrn_orient_matrix_UB_33 0.0029572000
_diffrn_radiation_monochromator mirror
_diffrn_radiation_probe x-ray
_diffrn_radiation_type 'Cu K\a'
_diffrn_radiation_wavelength 1.54184
_diffrn_reflns_av_R_equivalents 0.0465
_diffrn_reflns_av_unetI/netI 0.0466
_diffrn_reflns_Laue_measured_fraction_full 0.990
_diffrn_reflns_Laue_measured_fraction_max 0.990
_diffrn_reflns_limit_h_max 9
_diffrn_reflns_limit_h_min -6
_diffrn_reflns_limit_k_max 13
_diffrn_reflns_limit_k_min -12
_diffrn_reflns_limit_l_max 13
_diffrn_reflns_limit_l_min -13
_diffrn_reflns_number 6598
_diffrn_reflns_point_group_measured_fraction_full 0.990
_diffrn_reflns_point_group_measured_fraction_max 0.990
_diffrn_reflns_theta_full 67.079
_diffrn_reflns_theta_max 67.079
_diffrn_reflns_theta_min 4.063
_diffrn_source 'gradient vaccum rotating-anode X-ray tube'
_diffrn_source_type 'GV1000 (Cu) X-ray Source'
_exptl_absorpt_coefficient_mu 41.088
_exptl_absorpt_correction_T_max 0.612
_exptl_absorpt_correction_T_min 0.308
_exptl_absorpt_correction_type gaussian
_exptl_absorpt_process_details
;
CrysAlisPro 1.171.38.43 (Rigaku Oxford Diffraction, 2015)
Numerical absorption correction based on gaussian integration over
			a multifaceted crystal model
Empirical absorption correction using spherical harmonics,
 implemented in SCALE3 ABSPACK scaling algorithm.
;
_exptl_crystal_colour 'orangish brown'
_exptl_crystal_colour_modifier orangish
_exptl_crystal_colour_primary brown
_exptl_crystal_density_diffrn 2.416
_exptl_crystal_description plate
_exptl_crystal_F_000 584
_exptl_crystal_size_max 0.05
_exptl_crystal_size_mid 0.019
_exptl_crystal_size_min 0.017
_refine_diff_density_max 1.624
_refine_diff_density_min -1.603
_refine_diff_density_rms 0.221
_refine_ls_extinction_method none
_refine_ls_goodness_of_fit_ref 1.061
_refine_ls_hydrogen_treatment constr
_refine_ls_matrix_type full
_refine_ls_number_parameters 160
_refine_ls_number_reflns 3080
_refine_ls_number_restraints 0
_refine_ls_restrained_S_all 1.061
_refine_ls_R_factor_all 0.0422
_refine_ls_R_factor_gt 0.0367
_refine_ls_shift/su_max 0.001
_refine_ls_shift/su_mean 0.000
_refine_ls_structure_factor_coef Fsqd
_refine_ls_weighting_details 'w=1/[\s^2^(Fo^2^)+(0.0563P)^2^] where P=(Fo^2^+2Fc^2^)/3'
_refine_ls_weighting_scheme calc
_refine_ls_wR_factor_gt 0.0981
_refine_ls_wR_factor_ref 0.1036
_reflns_Friedel_coverage 0.000
_reflns_number_gt 2672
_reflns_number_total 3080
_reflns_threshold_expression 'I > 2\s(I)'
_cod_data_source_file d1sc02498a2.cif
_cod_data_source_block sean242_brownorange_plate2
_cod_original_cell_volume 871.21(13)
_cod_database_code 1563605
_shelx_shelxl_version_number 2018/3
_chemical_oxdiff_formula C26H42Zr2Sb6
_shelx_space_group_comment
;
The symmetry employed for this shelxl refinement is uniquely defined
by the following loop, which should always be used as a source of
symmetry information in preference to the above space-group names.
They are only intended as comments.
;
_shelx_estimated_absorpt_t_max 0.542
_shelx_estimated_absorpt_t_min 0.233
_reflns_odcompleteness_completeness 99.00
_reflns_odcompleteness_iscentric 1
_reflns_odcompleteness_theta 66.97
_olex2_refinement_description
;
1. Fixed Uiso
 At 1.2 times of:
  All C(H) groups
 At 1.5 times of:
  All C(H,H,H) groups
2.a Aromatic/amide H refined with riding coordinates:
 C3(H3), C4(H4), C1(H1)
2.b Idealised Me refined as rotating group:
 C8(H8a,H8b,H8c), C7(H7a,H7b,H7c), C11(H11a,H11b,H11c), C9(H9a,H9b,H9c),
 C12(H12a,H12b,H12c), C13(H13a,H13b,H13c)
;
_olex2_submission_special_instructions 'No special instructions were received'
_oxdiff_exptl_absorpt_empirical_details
;
Empirical correction (ABSPACK) includes:
- Absorption correction using spherical harmonics
- Frame scaling
;
_oxdiff_exptl_absorpt_empirical_full_max 2.000
_oxdiff_exptl_absorpt_empirical_full_min 0.565

loop_
_space_group_symop_operation_xyz
'x, y, z'
'-x, -y, -z'

loop_
_atom_site_label
_atom_site_type_symbol
_atom_site_fract_x
_atom_site_fract_y
_atom_site_fract_z
_atom_site_U_iso_or_equiv
_atom_site_adp_type
_atom_site_occupancy
_atom_site_site_symmetry_order
_atom_site_calc_flag
_atom_site_refinement_flags_posn
_atom_site_refinement_flags_adp
_atom_site_refinement_flags_occupancy
_atom_site_disorder_assembly
_atom_site_disorder_group
Sb1 Sb 0.48661(7) 0.82852(4) 0.62048(4) 0.02453(15) Uani 1 1 d . . . . .
Sb3 Sb 0.81024(6) 1.07637(4) 0.41662(4) 0.02448(15) Uani 1 1 d . . . . .
Sb2 Sb 0.81470(6) 1.06586(5) 0.65864(4) 0.02552(15) Uani 1 1 d . . . . .
Zr1 Zr 0.47937(7) 0.84248(5) 0.38001(4) 0.01446(15) Uani 1 1 d . . . . .
C3 C 0.5281(9) 0.6226(6) 0.3121(6) 0.0183(12) Uani 1 1 d . . . . .
H3 H 0.589382 0.599135 0.372970 0.022 Uiso 1 1 calc R U . . .
C4 C 0.6167(9) 0.7021(6) 0.2433(6) 0.0183(12) Uani 1 1 d . . . . .
H4 H 0.748222 0.741369 0.250465 0.022 Uiso 1 1 calc R U . . .
C2 C 0.3317(9) 0.5831(6) 0.2758(6) 0.0208(13) Uani 1 1 d . . . . .
C10 C 0.1757(9) 0.4742(7) 0.3043(6) 0.0234(14) Uani 1 1 d . . . . .
C6 C 0.5042(9) 0.7684(7) 0.0543(6) 0.0235(14) Uani 1 1 d . . . . .
C1 C 0.3042(9) 0.6435(7) 0.1841(6) 0.0210(13) Uani 1 1 d . . . . .
H1 H 0.186572 0.636980 0.144357 0.025 Uiso 1 1 calc R U . . .
C8 C 0.3747(12) 0.8432(8) 0.0359(7) 0.0366(18) Uani 1 1 d . . . . .
H8A H 0.416335 0.930732 0.103850 0.055 Uiso 1 1 calc R U . . .
H8B H 0.246108 0.785245 0.033945 0.055 Uiso 1 1 calc R U . . .
H8C H 0.378819 0.861691 -0.041933 0.055 Uiso 1 1 calc R U . . .
C7 C 0.7071(11) 0.8628(8) 0.0679(6) 0.0319(16) Uani 1 1 d . . . . .
H7A H 0.719647 0.887078 -0.006849 0.048 Uiso 1 1 calc R U . . .
H7B H 0.789570 0.814805 0.080532 0.048 Uiso 1 1 calc R U . . .
H7C H 0.742407 0.946992 0.138572 0.048 Uiso 1 1 calc R U . . .
C11 C 0.2457(11) 0.4411(8) 0.4144(7) 0.0338(17) Uani 1 1 d . . . . .
H11A H 0.342651 0.404960 0.397587 0.051 Uiso 1 1 calc R U . . .
H11B H 0.141174 0.371739 0.430290 0.051 Uiso 1 1 calc R U . . .
H11C H 0.298367 0.525233 0.486629 0.051 Uiso 1 1 calc R U . . .
C9 C 0.4507(11) 0.6396(7) -0.0621(6) 0.0287(16) Uani 1 1 d . . . . .
H9A H 0.321550 0.576397 -0.071886 0.043 Uiso 1 1 calc R U . . .
H9B H 0.535703 0.592597 -0.053360 0.043 Uiso 1 1 calc R U . . .
H9C H 0.461011 0.668771 -0.134585 0.043 Uiso 1 1 calc R U . . .
C5 C 0.4807(9) 0.7147(6) 0.1617(5) 0.0185(13) Uani 1 1 d . . . . .
C12 C 0.0138(10) 0.5187(8) 0.3266(7) 0.0332(17) Uani 1 1 d . . . . .
H12A H 0.054716 0.597118 0.403221 0.050 Uiso 1 1 calc R U . . .
H12B H -0.091068 0.441636 0.332934 0.050 Uiso 1 1 calc R U . . .
H12C H -0.026465 0.546022 0.258039 0.050 Uiso 1 1 calc R U . . .
C13 C 0.1011(12) 0.3412(8) 0.1918(7) 0.0389(19) Uani 1 1 d . . . . .
H13A H 0.066471 0.362057 0.117869 0.058 Uiso 1 1 calc R U . . .
H13B H -0.009266 0.272852 0.203622 0.058 Uiso 1 1 calc R U . . .
H13C H 0.198651 0.303985 0.182396 0.058 Uiso 1 1 calc R U . . .

loop_
_atom_site_aniso_label
_atom_site_aniso_U_11
_atom_site_aniso_U_22
_atom_site_aniso_U_33
_atom_site_aniso_U_23
_atom_site_aniso_U_13
_atom_site_aniso_U_12
Sb1 0.0383(3) 0.0195(2) 0.0201(2) 0.00861(17) 0.01053(19) 0.0135(2)
Sb3 0.0197(2) 0.0188(2) 0.0294(3) 0.00303(18) 0.01281(18) 0.00250(18)
Sb2 0.0181(2) 0.0301(3) 0.0259(2) 0.00253(19) 0.00098(17) 0.0131(2)
Zr1 0.0142(3) 0.0133(3) 0.0158(3) 0.0042(2) 0.00513(19) 0.0052(2)
C3 0.022(3) 0.012(3) 0.021(3) 0.005(2) 0.006(2) 0.007(3)
C4 0.017(3) 0.015(3) 0.022(3) 0.005(2) 0.005(2) 0.006(3)
C2 0.025(3) 0.013(3) 0.021(3) -0.001(2) 0.006(3) 0.007(3)
C10 0.024(3) 0.015(3) 0.027(3) 0.006(3) 0.009(3) 0.002(3)
C6 0.028(4) 0.020(3) 0.018(3) 0.002(3) 0.002(3) 0.008(3)
C1 0.023(3) 0.019(3) 0.016(3) 0.004(2) 0.001(2) 0.005(3)
C8 0.048(5) 0.038(4) 0.033(4) 0.022(3) 0.009(4) 0.018(4)
C7 0.042(4) 0.030(4) 0.022(3) 0.014(3) 0.011(3) 0.007(3)
C11 0.041(4) 0.028(4) 0.039(4) 0.018(3) 0.019(4) 0.013(4)
C9 0.046(4) 0.027(4) 0.012(3) 0.007(3) 0.008(3) 0.012(3)
C5 0.027(3) 0.013(3) 0.014(3) 0.004(2) 0.006(2) 0.006(3)
C12 0.025(4) 0.036(4) 0.040(4) 0.017(3) 0.016(3) 0.007(3)
C13 0.043(5) 0.023(4) 0.032(4) 0.000(3) 0.015(3) -0.005(3)

loop_
_atom_type_symbol
_atom_type_description
_atom_type_scat_dispersion_real
_atom_type_scat_dispersion_imag
_atom_type_scat_source
C C 0.0181 0.0091 'International Tables Vol C Tables 4.2.6.8 and 6.1.1.4'
H H 0.0000 0.0000 'International Tables Vol C Tables 4.2.6.8 and 6.1.1.4'
Sb Sb -0.0562 5.8946 'International Tables Vol C Tables 4.2.6.8 and 6.1.1.4'
Zr Zr -0.1862 2.2449 'International Tables Vol C Tables 4.2.6.8 and 6.1.1.4'

loop_
_exptl_crystal_face_index_h
_exptl_crystal_face_index_k
_exptl_crystal_face_index_l
_exptl_crystal_face_perp_dist
4 1 -2 0.0172
-3 7 0 0.0097
2 0 6 0.0042
-4 -1 3 0.0212
3 -7 0 0.0097
5 -4 0 0.0027
-1 0 -6 0.0102

loop_
_geom_angle_atom_site_label_1
_geom_angle_atom_site_label_2
_geom_angle_atom_site_label_3
_geom_angle
_geom_angle_site_symmetry_1
_geom_angle_site_symmetry_3
_geom_angle_publ_flag
Sb2 Sb1 Sb3 103.108(19) . 2_676 ?
Zr1 Sb1 Sb3 77.792(17) . 2_676 ?
Zr1 Sb1 Sb2 77.841(19) . . ?
Sb2 Sb3 Sb1 101.303(17) . 2_676 ?
Zr1 Sb3 Sb1 75.986(18) . 2_676 ?
Zr1 Sb3 Sb2 77.800(19) . . ?
Sb1 Sb2 Sb3 102.015(19) . . ?
Zr1 Sb2 Sb1 76.581(19) 2_676 . ?
Zr1 Sb2 Sb3 78.364(17) 2_676 . ?
Sb1 Zr1 Sb2 102.54(2) . 2_676 ?
Sb1 Zr1 Zr1 63.846(17) . 2_676 ?
Sb3 Zr1 Sb1 102.33(2) . . ?
Sb3 Zr1 Sb2 104.32(2) . 2_676 ?
Sb3 Zr1 Zr1 65.387(19) . 2_676 ?
Sb2 Zr1 Zr1 64.855(18) 2_676 2_676 ?
C3 Zr1 Sb1 90.46(15) . . ?
C3 Zr1 Sb3 112.30(15) . . ?
C3 Zr1 Sb2 137.39(15) . 2_676 ?
C3 Zr1 Zr1 151.56(15) . 2_676 ?
C3 Zr1 C2 32.8(2) . . ?
C3 Zr1 C1 54.1(2) . . ?
C3 Zr1 C5 54.3(2) . . ?
C4 Zr1 Sb1 117.64(14) . . ?
C4 Zr1 Sb3 87.76(15) . . ?
C4 Zr1 Sb2 134.55(14) . 2_676 ?
C4 Zr1 Zr1 151.83(15) . 2_676 ?
C4 Zr1 C3 32.7(2) . . ?
C4 Zr1 C2 54.3(2) . . ?
C4 Zr1 C1 53.8(2) . . ?
C4 Zr1 C5 32.6(2) . . ?
C2 Zr1 Sb1 94.26(15) . . ?
C2 Zr1 Sb3 141.99(15) . . ?
C2 Zr1 Sb2 105.06(15) . 2_676 ?
C2 Zr1 Zr1 150.92(15) . 2_676 ?
C2 Zr1 C5 54.6(2) . . ?
C1 Zr1 Sb1 125.27(15) . . ?
C1 Zr1 Sb3 127.86(16) . . ?
C1 Zr1 Sb2 86.43(15) . 2_676 ?
C1 Zr1 Zr1 151.24(15) . 2_676 ?
C1 Zr1 C2 32.9(2) . . ?
C1 Zr1 C5 32.7(2) . . ?
C5 Zr1 Sb1 144.54(14) . . ?
C5 Zr1 Sb3 95.88(15) . . ?
C5 Zr1 Sb2 102.04(14) . 2_676 ?
C5 Zr1 Zr1 151.22(14) . 2_676 ?
Zr1 C3 H3 117.4 . . ?
C4 C3 Zr1 73.6(3) . . ?
C4 C3 H3 125.6 . . ?
C4 C3 C2 108.8(6) . . ?
C2 C3 Zr1 75.3(3) . . ?
C2 C3 H3 125.6 . . ?
Zr1 C4 H4 117.2 . . ?
C3 C4 Zr1 73.7(3) . . ?
C3 C4 H4 125.2 . . ?
C3 C4 C5 109.5(6) . . ?
C5 C4 Zr1 75.8(3) . . ?
C5 C4 H4 125.2 . . ?
C3 C2 Zr1 71.9(3) . . ?
C3 C2 C10 128.2(6) . . ?
C3 C2 C1 106.1(6) . . ?
C10 C2 Zr1 129.8(4) . . ?
C1 C2 Zr1 73.0(4) . . ?
C1 C2 C10 124.5(6) . . ?
C2 C10 C13 107.8(6) . . ?
C11 C10 C2 112.0(6) . . ?
C11 C10 C12 109.2(6) . . ?
C11 C10 C13 108.0(6) . . ?
C12 C10 C2 111.6(6) . . ?
C12 C10 C13 108.2(6) . . ?
C8 C6 C9 108.4(6) . . ?
C7 C6 C8 109.8(6) . . ?
C7 C6 C9 107.9(6) . . ?
C5 C6 C8 112.5(6) . . ?
C5 C6 C7 111.8(5) . . ?
C5 C6 C9 106.3(5) . . ?
Zr1 C1 H1 117.9 . . ?
C2 C1 Zr1 74.0(3) . . ?
C2 C1 H1 125.3 . . ?
C5 C1 Zr1 74.5(3) . . ?
C5 C1 C2 109.4(6) . . ?
C5 C1 H1 125.3 . . ?
C6 C8 H8A 109.5 . . ?
C6 C8 H8B 109.5 . . ?
C6 C8 H8C 109.5 . . ?
H8A C8 H8B 109.5 . . ?
H8A C8 H8C 109.5 . . ?
H8B C8 H8C 109.5 . . ?
C6 C7 H7A 109.5 . . ?
C6 C7 H7B 109.5 . . ?
C6 C7 H7C 109.5 . . ?
H7A C7 H7B 109.5 . . ?
H7A C7 H7C 109.5 . . ?
H7B C7 H7C 109.5 . . ?
C10 C11 H11A 109.5 . . ?
C10 C11 H11B 109.5 . . ?
C10 C11 H11C 109.5 . . ?
H11A C11 H11B 109.5 . . ?
H11A C11 H11C 109.5 . . ?
H11B C11 H11C 109.5 . . ?
C6 C9 H9A 109.5 . . ?
C6 C9 H9B 109.5 . . ?
C6 C9 H9C 109.5 . . ?
H9A C9 H9B 109.5 . . ?
H9A C9 H9C 109.5 . . ?
H9B C9 H9C 109.5 . . ?
C4 C5 Zr1 71.7(3) . . ?
C4 C5 C6 128.8(6) . . ?
C4 C5 C1 106.2(5) . . ?
C6 C5 Zr1 128.7(4) . . ?
C1 C5 Zr1 72.8(3) . . ?
C1 C5 C6 124.1(6) . . ?
C10 C12 H12A 109.5 . . ?
C10 C12 H12B 109.5 . . ?
C10 C12 H12C 109.5 . . ?
H12A C12 H12B 109.5 . . ?
H12A C12 H12C 109.5 . . ?
H12B C12 H12C 109.5 . . ?
C10 C13 H13A 109.5 . . ?
C10 C13 H13B 109.5 . . ?
C10 C13 H13C 109.5 . . ?
H13A C13 H13B 109.5 . . ?
H13A C13 H13C 109.5 . . ?
H13B C13 H13C 109.5 . . ?

loop_
_geom_bond_atom_site_label_1
_geom_bond_atom_site_label_2
_geom_bond_distance
_geom_bond_site_symmetry_2
_geom_bond_publ_flag
Sb1 Sb3 2.8783(6) 2_676 ?
Sb1 Sb2 2.8381(7) . ?
Sb1 Zr1 2.8340(7) . ?
Sb3 Sb2 2.8414(7) . ?
Sb3 Zr1 2.8332(7) . ?
Sb2 Zr1 2.8360(6) 2_676 ?
Zr1 Zr1 3.6763(10) 2_676 ?
Zr1 C3 2.488(6) . ?
Zr1 C4 2.488(6) . ?
Zr1 C2 2.532(6) . ?
Zr1 C1 2.519(6) . ?
Zr1 C5 2.541(6) . ?
C3 H3 0.9500 . ?
C3 C4 1.401(9) . ?
C3 C2 1.419(9) . ?
C4 H4 0.9500 . ?
C4 C5 1.410(9) . ?
C2 C10 1.524(10) . ?
C2 C1 1.431(9) . ?
C10 C11 1.516(10) . ?
C10 C12 1.523(10) . ?
C10 C13 1.540(10) . ?
C6 C8 1.532(10) . ?
C6 C7 1.528(10) . ?
C6 C9 1.554(9) . ?
C6 C5 1.520(9) . ?
C1 H1 0.9500 . ?
C1 C5 1.423(9) . ?
C8 H8A 0.9800 . ?
C8 H8B 0.9800 . ?
C8 H8C 0.9800 . ?
C7 H7A 0.9800 . ?
C7 H7B 0.9800 . ?
C7 H7C 0.9800 . ?
C11 H11A 0.9800 . ?
C11 H11B 0.9800 . ?
C11 H11C 0.9800 . ?
C9 H9A 0.9800 . ?
C9 H9B 0.9800 . ?
C9 H9C 0.9800 . ?
C12 H12A 0.9800 . ?
C12 H12B 0.9800 . ?
C12 H12C 0.9800 . ?
C13 H13A 0.9800 . ?
C13 H13B 0.9800 . ?
C13 H13C 0.9800 . ?

loop_
_geom_torsion_atom_site_label_1
_geom_torsion_atom_site_label_2
_geom_torsion_atom_site_label_3
_geom_torsion_atom_site_label_4
_geom_torsion
_geom_torsion_site_symmetry_1
_geom_torsion_site_symmetry_2
_geom_torsion_site_symmetry_3
_geom_torsion_site_symmetry_4
_geom_torsion_publ_flag
Zr1 C3 C4 C5 -68.0(4) . . . . ?
Zr1 C3 C2 C10 -126.9(6) . . . . ?
Zr1 C3 C2 C1 65.6(4) . . . . ?
Zr1 C4 C5 C6 125.3(6) . . . . ?
Zr1 C4 C5 C1 -65.1(4) . . . . ?
Zr1 C2 C10 C11 -77.9(7) . . . . ?
Zr1 C2 C10 C12 44.9(8) . . . . ?
Zr1 C2 C10 C13 163.5(5) . . . . ?
Zr1 C2 C1 C5 66.8(4) . . . . ?
Zr1 C1 C5 C4 64.3(4) . . . . ?
Zr1 C1 C5 C6 -125.5(6) . . . . ?
C3 C4 C5 Zr1 66.6(4) . . . . ?
C3 C4 C5 C6 -168.1(6) . . . . ?
C3 C4 C5 C1 1.5(7) . . . . ?
C3 C2 C10 C11 20.3(9) . . . . ?
C3 C2 C10 C12 143.0(7) . . . . ?
C3 C2 C10 C13 -98.4(8) . . . . ?
C3 C2 C1 Zr1 -64.8(4) . . . . ?
C3 C2 C1 C5 2.0(7) . . . . ?
C4 C3 C2 Zr1 -66.6(4) . . . . ?
C4 C3 C2 C10 166.5(6) . . . . ?
C4 C3 C2 C1 -1.0(7) . . . . ?
C2 C3 C4 Zr1 67.7(4) . . . . ?
C2 C3 C4 C5 -0.3(7) . . . . ?
C2 C1 C5 Zr1 -66.4(4) . . . . ?
C2 C1 C5 C4 -2.1(7) . . . . ?
C2 C1 C5 C6 168.1(5) . . . . ?
C10 C2 C1 Zr1 127.1(6) . . . . ?
C10 C2 C1 C5 -166.2(6) . . . . ?
C1 C2 C10 C11 -174.3(6) . . . . ?
C1 C2 C10 C12 -51.5(8) . . . . ?
C1 C2 C10 C13 67.1(8) . . . . ?
C8 C6 C5 Zr1 -49.5(8) . . . . ?
C8 C6 C5 C4 -146.7(7) . . . . ?
C8 C6 C5 C1 45.4(9) . . . . ?
C7 C6 C5 Zr1 74.5(7) . . . . ?
C7 C6 C5 C4 -22.7(9) . . . . ?
C7 C6 C5 C1 169.4(6) . . . . ?
C9 C6 C5 Zr1 -168.0(4) . . . . ?
C9 C6 C5 C4 94.8(8) . . . . ?
C9 C6 C5 C1 -73.1(8) . . . . ?

loop_
_exptl_oxdiff_crystal_face_indexfrac_h
_exptl_oxdiff_crystal_face_indexfrac_k
_exptl_oxdiff_crystal_face_indexfrac_l
_exptl_oxdiff_crystal_face_x
_exptl_oxdiff_crystal_face_y
_exptl_oxdiff_crystal_face_z
4.4691 0.9403 -2.4649 0.0834 -0.0576 0.9948
-3.0065 6.9942 -0.0030 0.3625 0.9737 -0.1332
2.1206 -0.0756 5.6304 -0.7826 0.4247 0.4552
-4.3785 -1.0555 3.0837 -0.1650 0.0894 -0.9822
3.0065 -6.9942 0.0030 -0.3625 -0.9737 0.1332
4.8152 -4.3391 0.1951 -0.4039 -0.5882 0.7007
-1.4821 -0.4957 -5.9330 0.7681 -0.5275 -0.3629
